data_7135911
loop_
_publ_author_name
'Seki, Tomohiro'
'Ishikawa, Rintaro'
'Yamamoto, Kaisei'
'Hibino, Ritsu'
'Moriya, Makoto'

_publ_section_title
;
 The temperature-controllable photomechanical behavior of an
 &#x3b1;-isocyanostilbene derivative.
;
_journal_issue 38
_journal_name_full 'Chemical communications (Cambridge, England)'
_journal_page_first 9685
_journal_page_last 9689
_journal_paper_doi 10.1039/d6cc00616g
_journal_volume 62
_journal_year 2026
_chemical_formula_moiety 'C17 H14 I N O2'
_chemical_formula_sum 'C17 H14 I N O2'
_chemical_formula_weight 391.19
_space_group_crystal_system orthorhombic
_space_group_IT_number 61
_space_group_name_Hall '-P 2ac 2ab'
_space_group_name_H-M_alt 'P b c a'
_atom_sites_solution_hydrogens geom
_atom_sites_solution_primary dual
_audit_creation_date 2026-04-10
_audit_creation_method
;
Olex2 1.5
(compiled 2026.04.07 svn.r39635298 for OlexSys, GUI svn.r7533)
;
_audit_update_record
;
2026-04-15 deposited with the CCDC.	2026-04-16 downloaded from the CCDC.
;
_cell_angle_alpha 90
_cell_angle_beta 90
_cell_angle_gamma 90
_cell_formula_units_Z 8
_cell_length_a 16.0841(4)
_cell_length_b 7.0891(2)
_cell_length_c 27.7472(5)
_cell_measurement_reflns_used 4388
_cell_measurement_temperature 273.00(10)
_cell_measurement_theta_max 75.8250
_cell_measurement_theta_min 4.1680
_cell_volume 3163.79(13)
_computing_cell_refinement 'CrysAlisPro 1.171.42.93a (Rigaku OD, 2023)'
_computing_data_collection 'CrysAlisPro 1.171.42.93a (Rigaku OD, 2023)'
_computing_data_reduction 'CrysAlisPro 1.171.42.93a (Rigaku OD, 2023)'
_computing_molecular_graphics 'Olex2 1.5 (Dolomanov et al., 2009)'
_computing_publication_material 'Olex2 1.5 (Dolomanov et al., 2009)'
_computing_structure_refinement 'SHELXL 2018/1 (Sheldrick, 2015)'
_computing_structure_solution 'SHELXT 2014/5 (Sheldrick, 2014)'
_diffrn_ambient_environment air
_diffrn_ambient_temperature 273.00(10)
_diffrn_detector 'Hybrid Pixel Array Detector'
_diffrn_detector_area_resol_mean 10.0000
_diffrn_detector_type HyPix
_diffrn_measured_fraction_theta_full 0.997
_diffrn_measured_fraction_theta_max 0.995
_diffrn_measurement_details
;
List of Runs (angles in degrees, time in seconds):

  # Type    Start    End  Width  t~exp~   \w     \q     \k     \f   Frames
#--------------------------------------------------------------------------
  1  \w    -19.00  66.00   0.50    2.01    --   47.43 -66.00  65.00  170
  2  \w    -57.00 -32.00   0.50    8.06    -- -104.50  66.00  62.00   50
  3  \w     35.00  61.00   0.50    8.06    --  107.14 -66.00 -72.00   52
  4  \w     42.00  70.00   0.50    8.06    --  107.14 -66.00  65.00   56
  5  \w     90.00 173.00   0.50    8.06    --  107.14  93.00 -60.00  166
  6  \w    -22.00  27.00   0.50    2.01    --  -47.43  19.00-150.00   98
  7  \w     20.00  71.00   0.50    2.01    --   47.43-125.00  30.00  102
  8  \w   -168.00 -94.00   0.50    8.06    -- -104.50 -99.00-120.00  148
  9  \w    -60.00 -35.00   0.50    8.06    -- -104.50  57.00-120.00   50
 10  \w     35.00  62.00   0.50    8.06    --  107.14 -57.00  30.00   54
 11  \w     36.00  69.00   0.50    8.06    --  107.14 -57.00-120.00   66
 12  \w     36.00  69.00   0.50    8.06    --  107.14 -57.00-150.00   66
;
_diffrn_measurement_device 'four-circle diffractometer'
_diffrn_measurement_device_type 'XtaLAB Synergy R, HyPix'
_diffrn_measurement_method '\w scans'
_diffrn_orient_matrix_type 'CrysAlisPro convention (1999,Acta A55,543-557)'
_diffrn_orient_matrix_UB_11 -0.0493782000
_diffrn_orient_matrix_UB_12 -0.0889354000
_diffrn_orient_matrix_UB_13 -0.0418039000
_diffrn_orient_matrix_UB_21 0.0532735000
_diffrn_orient_matrix_UB_22 -0.1798928000
_diffrn_orient_matrix_UB_23 0.0038083000
_diffrn_orient_matrix_UB_31 -0.0623956000
_diffrn_orient_matrix_UB_32 -0.0834228000
_diffrn_orient_matrix_UB_33 0.0363567000
_diffrn_radiation_monochromator mirror
_diffrn_radiation_probe x-ray
_diffrn_radiation_type 'Cu K\a'
_diffrn_radiation_wavelength 1.54184
_diffrn_reflns_av_R_equivalents 0.0667
_diffrn_reflns_av_unetI/netI 0.0545
_diffrn_reflns_Laue_measured_fraction_full 0.997
_diffrn_reflns_Laue_measured_fraction_max 0.995
_diffrn_reflns_limit_h_max 18
_diffrn_reflns_limit_h_min -19
_diffrn_reflns_limit_k_max 7
_diffrn_reflns_limit_k_min -8
_diffrn_reflns_limit_l_max 33
_diffrn_reflns_limit_l_min -31
_diffrn_reflns_number 9790
_diffrn_reflns_point_group_measured_fraction_full 0.997
_diffrn_reflns_point_group_measured_fraction_max 0.995
_diffrn_reflns_theta_full 67.684
_diffrn_reflns_theta_max 68.241
_diffrn_reflns_theta_min 3.185
_diffrn_source 'Rotating-anode X-ray tube'
_diffrn_source_type 'PhotonJet R (Cu) X-ray Source'
_exptl_absorpt_coefficient_mu 15.935
_exptl_absorpt_correction_T_max 1.000
_exptl_absorpt_correction_T_min 0.076
_exptl_absorpt_correction_type gaussian
_exptl_absorpt_process_details
;
CrysAlisPro 1.171.42.93a (Rigaku Oxford Diffraction, 2023)
Numerical absorption correction based on gaussian integration over
a multifaceted crystal model
Empirical absorption correction using spherical harmonics,
implemented in SCALE3 ABSPACK scaling algorithm.
;
_exptl_crystal_colour 'clear light colourless'
_exptl_crystal_colour_lustre clear
_exptl_crystal_colour_modifier light
_exptl_crystal_colour_primary colourless
_exptl_crystal_density_diffrn 1.643
_exptl_crystal_description needle
_exptl_crystal_F_000 1536
_exptl_crystal_size_max 0.41
_exptl_crystal_size_mid 0.03
_exptl_crystal_size_min 0.02
_refine_diff_density_max 2.292
_refine_diff_density_min -0.979
_refine_diff_density_rms 0.224
_refine_ls_extinction_method none
_refine_ls_goodness_of_fit_ref 1.083
_refine_ls_hydrogen_treatment constr
_refine_ls_matrix_type full
_refine_ls_number_parameters 192
_refine_ls_number_reflns 2893
_refine_ls_number_restraints 38
_refine_ls_restrained_S_all 1.078
_refine_ls_R_factor_all 0.0738
_refine_ls_R_factor_gt 0.0651
_refine_ls_shift/su_max 0.000
_refine_ls_shift/su_mean 0.000
_refine_ls_structure_factor_coef Fsqd
_refine_ls_weighting_details 'w=1/[\s^2^(Fo^2^)+(0.1499P)^2^+1.2034P] where P=(Fo^2^+2Fc^2^)/3'
_refine_ls_weighting_scheme calc
_refine_ls_wR_factor_gt 0.1989
_refine_ls_wR_factor_ref 0.2083
_reflns_Friedel_coverage 0.000
_reflns_number_gt 2417
_reflns_number_total 2893
_reflns_threshold_expression 'I > 2\s(I)'
_cod_data_source_file d6cc00616g5.cif
_cod_data_source_block isk-466-02-273k_auto
_cod_database_code 7135911
_shelx_shelxl_version_number 2018/1
_chemical_oxdiff_formula C17H14INO2
_shelx_space_group_comment
;
The symmetry employed for this shelxl refinement is uniquely defined
by the following loop, which should always be used as a source of
symmetry information in preference to the above space-group names.
They are only intended as comments.
;
_shelx_estimated_absorpt_t_max 0.741
_shelx_estimated_absorpt_t_min 0.059
_olex2_refinement_description
;
1. Fixed Uiso
 At 1.2 times of:
  All C(H) groups
 At 1.5 times of:
  All C(H,H,H) groups
2. Restrained distances
 C00K-C00J
 1.39 with sigma of 0.02
 C00F-C00E
 1.39 with sigma of 0.02
3. Uiso/Uaniso restraints and constraints
C00E \\sim C00F \\sim C00I \\sim C00J \\sim C00K \\sim C00L: within 2A with
sigma of 0.04 and sigma for terminal atoms of 0.08 within 2A
4.a Aromatic/amide H refined with riding coordinates:
 C008(H008), C00B(H00B), C00D(H00E), C00E(H00F), C00I(H00J), C00J(H00K),
 C00K(H00L), C00L(H00M)
4.b Idealised Me refined as rotating group:
 C00C(H00A,H00C,H00D), C00H(H00G,H00H,H00I)
;
_olex2_submission_special_instructions 'No special instructions were received'
_oxdiff_exptl_absorpt_empirical_details
;
Empirical correction (ABSPACK) includes:
- Absorption correction using spherical harmonics
- Frame scaling
;
_oxdiff_exptl_absorpt_empirical_full_max 3.038
_oxdiff_exptl_absorpt_empirical_full_min 0.257

loop_
_space_group_symop_operation_xyz
'x, y, z'
'-x+1/2, -y, z+1/2'
'-x, y+1/2, -z+1/2'
'x+1/2, -y+1/2, -z'
'-x, -y, -z'
'x-1/2, y, -z-1/2'
'x, -y-1/2, z-1/2'
'-x-1/2, y-1/2, z'

loop_
_atom_site_label
_atom_site_type_symbol
_atom_site_fract_x
_atom_site_fract_y
_atom_site_fract_z
_atom_site_U_iso_or_equiv
_atom_site_adp_type
_atom_site_occupancy
_atom_site_site_symmetry_order
_atom_site_calc_flag
_atom_site_refinement_flags_posn
_atom_site_refinement_flags_adp
_atom_site_refinement_flags_occupancy
_atom_site_disorder_assembly
_atom_site_disorder_group
I001 I 0.46383(3) 0.40040(7) 0.20987(2) 0.0476(3) Uani 1 1 d . . . . .
O1 O 0.4200(3) 0.4201(8) 0.40317(19) 0.0590(14) Uani 1 1 d . . . . .
O003 O 0.2712(3) 0.4206(8) 0.2240(2) 0.0574(14) Uani 1 1 d . . . . .
N004 N 0.1581(4) 0.4274(7) 0.3906(2) 0.0462(13) Uani 1 1 d . . . . .
C005 C 0.3845(4) 0.4239(9) 0.3592(3) 0.0435(14) Uani 1 1 d . . . . .
C006 C 0.3042(5) 0.4253(8) 0.2683(2) 0.0430(14) Uani 1 1 d . . . . .
C007 C 0.3918(4) 0.4113(8) 0.2724(3) 0.0392(14) Uani 1 1 d . . . . .
C008 C 0.4297(4) 0.4111(8) 0.3161(2) 0.0408(13) Uani 1 1 d . . . . .
H008 H 0.487323 0.402334 0.317476 0.049 Uiso 1 1 calc R U . . .
C009 C 0.2422(4) 0.4632(9) 0.3999(2) 0.0390(12) Uani 1 1 d . . . . .
C00A C 0.2959(4) 0.4415(8) 0.3566(2) 0.0395(13) Uani 1 1 d . . . . .
C00B C 0.2593(4) 0.4377(8) 0.3116(2) 0.0392(13) Uani 1 1 d . . . . .
H00B H 0.201648 0.443636 0.309794 0.047 Uiso 1 1 calc R U . . .
C00C C 0.1828(6) 0.4157(13) 0.2190(3) 0.063(2) Uani 1 1 d . . . . .
H00A H 0.168725 0.389072 0.186050 0.094 Uiso 1 1 calc R U . . .
H00C H 0.159995 0.535600 0.228062 0.094 Uiso 1 1 calc R U . . .
H00D H 0.160431 0.318978 0.239419 0.094 Uiso 1 1 calc R U . . .
C00D C 0.2660(4) 0.5130(9) 0.4445(2) 0.0465(14) Uani 1 1 d . . . . .
H00E H 0.322539 0.536556 0.447962 0.056 Uiso 1 1 calc R U . . .
C00E C 0.1321(5) 0.5825(11) 0.4898(3) 0.065(2) Uani 1 1 d D U . . .
H00F H 0.103060 0.600752 0.461174 0.078 Uiso 1 1 calc R U . . .
C00F C 0.2166(4) 0.5361(9) 0.4886(2) 0.0505(15) Uani 1 1 d D U . . .
C00G C 0.0900(5) 0.3950(12) 0.3809(3) 0.064(2) Uani 1 1 d . . . . .
C00H C 0.5083(5) 0.4021(16) 0.4059(4) 0.083(3) Uani 1 1 d . . . . .
H00G H 0.525452 0.289898 0.389306 0.124 Uiso 1 1 calc R U . . .
H00H H 0.524926 0.394262 0.439116 0.124 Uiso 1 1 calc R U . . .
H00I H 0.533972 0.510056 0.391268 0.124 Uiso 1 1 calc R U . . .
C00I C 0.2588(6) 0.5140(14) 0.5321(3) 0.077(3) Uani 1 1 d . U . . .
H00J H 0.315220 0.485196 0.531899 0.092 Uiso 1 1 calc R U . . .
C00J C 0.1339(9) 0.5760(16) 0.5761(4) 0.097(4) Uani 1 1 d D U . . .
H00K H 0.105982 0.586776 0.605334 0.116 Uiso 1 1 calc R U . . .
C00K C 0.0916(7) 0.6014(14) 0.5339(4) 0.084(3) Uani 1 1 d D U . . .
H00L H 0.035304 0.631481 0.534648 0.101 Uiso 1 1 calc R U . . .
C00L C 0.2177(9) 0.5345(17) 0.5757(3) 0.096(3) Uani 1 1 d . U . . .
H00M H 0.246509 0.520311 0.604532 0.116 Uiso 1 1 calc R U . . .

loop_
_atom_site_aniso_label
_atom_site_aniso_U_11
_atom_site_aniso_U_22
_atom_site_aniso_U_33
_atom_site_aniso_U_23
_atom_site_aniso_U_13
_atom_site_aniso_U_12
I001 0.0403(4) 0.0591(4) 0.0434(4) 0.00002(15) 0.00667(14) -0.00113(15)
O1 0.040(3) 0.090(4) 0.047(3) 0.002(2) -0.001(2) 0.006(2)
O003 0.037(3) 0.093(4) 0.042(2) -0.005(2) 0.002(2) 0.000(2)
N004 0.045(3) 0.047(3) 0.047(3) 0.000(2) 0.010(2) 0.003(2)
C005 0.043(4) 0.044(3) 0.043(3) 0.000(2) 0.004(3) -0.001(2)
C006 0.053(4) 0.034(3) 0.042(4) 0.001(2) 0.002(3) 0.000(2)
C007 0.030(3) 0.040(3) 0.048(4) 0.001(2) 0.011(3) -0.002(2)
C008 0.026(3) 0.046(3) 0.050(4) 0.000(2) -0.001(3) -0.003(2)
C009 0.030(3) 0.040(3) 0.047(3) 0.003(2) 0.000(2) 0.001(2)
C00A 0.045(4) 0.027(2) 0.047(3) 0.000(2) 0.008(3) 0.002(2)
C00B 0.027(3) 0.039(3) 0.051(4) -0.005(2) 0.010(3) 0.002(2)
C00C 0.048(5) 0.081(6) 0.060(4) -0.008(3) -0.012(4) 0.003(4)
C00D 0.040(3) 0.047(3) 0.053(3) 0.000(3) 0.003(3) 0.005(3)
C00E 0.061(5) 0.078(5) 0.056(4) -0.014(3) 0.015(4) -0.010(3)
C00F 0.062(4) 0.044(3) 0.045(3) -0.006(3) 0.009(3) -0.005(3)
C00G 0.046(4) 0.092(6) 0.054(4) -0.010(4) 0.004(4) -0.001(3)
C00H 0.037(4) 0.146(10) 0.066(5) -0.001(5) -0.015(4) 0.006(4)
C00I 0.098(7) 0.079(6) 0.054(4) -0.011(4) -0.009(4) 0.029(5)
C00J 0.123(9) 0.099(7) 0.068(6) -0.017(5) 0.040(7) -0.025(6)
C00K 0.080(6) 0.106(8) 0.067(6) -0.023(5) 0.032(5) -0.023(5)
C00L 0.148(10) 0.098(7) 0.043(4) -0.001(5) -0.007(5) 0.015(7)

loop_
_atom_type_symbol
_atom_type_description
_atom_type_scat_dispersion_real
_atom_type_scat_dispersion_imag
_atom_type_scat_source
C C 0.0181 0.0091 'International Tables Vol C Tables 4.2.6.8 and 6.1.1.4'
H H 0.0000 0.0000 'International Tables Vol C Tables 4.2.6.8 and 6.1.1.4'
I I -0.3257 6.8362 'International Tables Vol C Tables 4.2.6.8 and 6.1.1.4'
N N 0.0311 0.0180 'International Tables Vol C Tables 4.2.6.8 and 6.1.1.4'
O O 0.0492 0.0322 'International Tables Vol C Tables 4.2.6.8 and 6.1.1.4'

loop_
_exptl_crystal_face_index_h
_exptl_crystal_face_index_k
_exptl_crystal_face_index_l
_exptl_crystal_face_perp_dist
-7 0 14 0.0131
7 0 -14 0.0185
-2 -5 -2 0.2210
1 5 2 0.2212
7 0 13 0.0206
-7 0 -13 0.0206

loop_
_geom_angle_atom_site_label_1
_geom_angle_atom_site_label_2
_geom_angle_atom_site_label_3
_geom_angle
_geom_angle_site_symmetry_1
_geom_angle_site_symmetry_3
_geom_angle_publ_flag
C005 O1 C00H 118.2(6) . . ?
C006 O003 C00C 119.0(7) . . ?
C00G N004 C009 176.9(7) . . ?
O1 C005 C008 123.4(6) . . ?
O1 C005 C00A 118.0(6) . . ?
C008 C005 C00A 118.6(6) . . ?
O003 C006 C007 117.8(7) . . ?
O003 C006 C00B 125.6(7) . . ?
C00B C006 C007 116.6(7) . . ?
C006 C007 I001 119.2(5) . . ?
C008 C007 I001 119.5(5) . . ?
C008 C007 C006 121.2(6) . . ?
C005 C008 H008 119.0 . . ?
C007 C008 C005 121.9(6) . . ?
C007 C008 H008 119.0 . . ?
N004 C009 C00A 113.2(5) . . ?
C00D C009 N004 119.5(6) . . ?
C00D C009 C00A 127.3(6) . . ?
C005 C00A C009 123.2(6) . . ?
C00B C00A C005 117.8(6) . . ?
C00B C00A C009 119.0(6) . . ?
C006 C00B H00B 118.1 . . ?
C00A C00B C006 123.8(6) . . ?
C00A C00B H00B 118.1 . . ?
O003 C00C H00A 109.5 . . ?
O003 C00C H00C 109.5 . . ?
O003 C00C H00D 109.5 . . ?
H00A C00C H00C 109.5 . . ?
H00A C00C H00D 109.5 . . ?
H00C C00C H00D 109.5 . . ?
C009 C00D H00E 115.0 . . ?
C009 C00D C00F 130.1(6) . . ?
C00F C00D H00E 115.0 . . ?
C00F C00E H00F 120.1 . . ?
C00K C00E H00F 120.1 . . ?
C00K C00E C00F 119.9(9) . . ?
C00E C00F C00D 124.8(7) . . ?
C00I C00F C00D 116.6(7) . . ?
C00I C00F C00E 118.6(7) . . ?
O1 C00H H00G 109.5 . . ?
O1 C00H H00H 109.5 . . ?
O1 C00H H00I 109.5 . . ?
H00G C00H H00H 109.5 . . ?
H00G C00H H00I 109.5 . . ?
H00H C00H H00I 109.5 . . ?
C00F C00I H00J 119.6 . . ?
C00L C00I C00F 120.8(9) . . ?
C00L C00I H00J 119.6 . . ?
C00K C00J H00K 119.7 . . ?
C00K C00J C00L 120.5(10) . . ?
C00L C00J H00K 119.7 . . ?
C00E C00K H00L 119.8 . . ?
C00J C00K C00E 120.5(10) . . ?
C00J C00K H00L 119.8 . . ?
C00I C00L H00M 120.1 . . ?
C00J C00L C00I 119.7(10) . . ?
C00J C00L H00M 120.1 . . ?

loop_
_geom_bond_atom_site_label_1
_geom_bond_atom_site_label_2
_geom_bond_distance
_geom_bond_site_symmetry_2
_geom_bond_publ_flag
I001 C007 2.087(7) . ?
O1 C005 1.347(9) . ?
O1 C00H 1.428(11) . ?
O003 C006 1.338(10) . ?
O003 C00C 1.429(11) . ?
N004 C009 1.401(8) . ?
N004 C00G 1.150(10) . ?
C005 C008 1.404(10) . ?
C005 C00A 1.432(9) . ?
C006 C007 1.416(10) . ?
C006 C00B 1.404(10) . ?
C007 C008 1.357(11) . ?
C008 H008 0.9300 . ?
C009 C00A 1.486(9) . ?
C009 C00D 1.343(9) . ?
C00A C00B 1.383(9) . ?
C00B H00B 0.9300 . ?
C00C H00A 0.9600 . ?
C00C H00C 0.9600 . ?
C00C H00D 0.9600 . ?
C00D H00E 0.9300 . ?
C00D C00F 1.468(9) . ?
C00E H00F 0.9300 . ?
C00E C00F 1.399(10) . ?
C00E C00K 1.394(12) . ?
C00F C00I 1.394(11) . ?
C00H H00G 0.9600 . ?
C00H H00H 0.9600 . ?
C00H H00I 0.9600 . ?
C00I H00J 0.9300 . ?
C00I C00L 1.386(14) . ?
C00J H00K 0.9300 . ?
C00J C00K 1.366(14) . ?
C00J C00L 1.380(17) . ?
C00K H00L 0.9300 . ?
C00L H00M 0.9300 . ?

loop_
_geom_torsion_atom_site_label_1
_geom_torsion_atom_site_label_2
_geom_torsion_atom_site_label_3
_geom_torsion_atom_site_label_4
_geom_torsion
_geom_torsion_site_symmetry_1
_geom_torsion_site_symmetry_2
_geom_torsion_site_symmetry_3
_geom_torsion_site_symmetry_4
_geom_torsion_publ_flag
I001 C007 C008 C005 178.1(4) . . . . ?
O1 C005 C008 C007 178.5(6) . . . . ?
O1 C005 C00A C009 2.5(9) . . . . ?
O1 C005 C00A C00B -177.4(6) . . . . ?
O003 C006 C007 I001 3.5(7) . . . . ?
O003 C006 C007 C008 -178.7(5) . . . . ?
O003 C006 C00B C00A 179.8(6) . . . . ?
N004 C009 C00A C005 -163.8(5) . . . . ?
N004 C009 C00A C00B 16.1(8) . . . . ?
N004 C009 C00D C00F 1.0(10) . . . . ?
C005 C00A C00B C006 -2.7(9) . . . . ?
C006 C007 C008 C005 0.3(9) . . . . ?
C007 C006 C00B C00A 1.7(9) . . . . ?
C008 C005 C00A C009 -177.7(5) . . . . ?
C008 C005 C00A C00B 2.5(8) . . . . ?
C009 C00A C00B C006 177.4(5) . . . . ?
C009 C00D C00F C00E -26.7(11) . . . . ?
C009 C00D C00F C00I 154.9(8) . . . . ?
C00A C005 C008 C007 -1.3(9) . . . . ?
C00A C009 C00D C00F -179.7(6) . . . . ?
C00B C006 C007 I001 -178.2(4) . . . . ?
C00B C006 C007 C008 -0.4(8) . . . . ?
C00C O003 C006 C007 173.9(6) . . . . ?
C00C O003 C006 C00B -4.2(9) . . . . ?
C00D C009 C00A C005 16.8(10) . . . . ?
C00D C009 C00A C00B -163.4(6) . . . . ?
C00D C00F C00I C00L 179.5(10) . . . . ?
C00E C00F C00I C00L 1.1(14) . . . . ?
C00F C00E C00K C00J 0.4(13) . . . . ?
C00F C00I C00L C00J 0.4(18) . . . . ?
C00H O1 C005 C008 0.0(9) . . . . ?
C00H O1 C005 C00A 179.9(6) . . . . ?
C00K C00E C00F C00D -179.8(8) . . . . ?
C00K C00E C00F C00I -1.5(11) . . . . ?
C00K C00J C00L C00I -1.5(18) . . . . ?
C00L C00J C00K C00E 1.1(16) . . . . ?

loop_
_exptl_oxdiff_crystal_face_indexfrac_h
_exptl_oxdiff_crystal_face_indexfrac_k
_exptl_oxdiff_crystal_face_indexfrac_l
_exptl_oxdiff_crystal_face_x
_exptl_oxdiff_crystal_face_y
_exptl_oxdiff_crystal_face_z
-6.7948 0.0648 13.6690 -0.2417 -0.3216 0.9155
6.8297 0.0456 -13.6182 0.2280 0.3038 -0.9251
-1.5831 -4.5250 -1.7800 0.5550 0.7229 0.4116
1.4656 4.5262 2.0166 -0.5592 -0.7285 -0.3957
7.2959 0.0474 12.8858 -0.9031 0.4292 0.0093
-7.2959 -0.0474 -12.8858 0.9031 -0.4292 -0.0093
